data_4100445
_journal_name_full 'Journal of the American Chemical Society'
_journal_year 2005
_chemical_formula_sum 'C25 H22'
_chemical_formula_weight 322.43
_space_group_IT_number 14
_symmetry_cell_setting monoclinic
_symmetry_space_group_name_Hall '-P 2ybc'
_symmetry_space_group_name_H-M 'P 1 21/c 1'
_cell_angle_alpha 90.00
_cell_angle_beta 101.985(3)
_cell_angle_gamma 90.00
_cell_formula_units_Z 4
_cell_length_a 10.3817(15)
_cell_length_b 20.576(3)
_cell_length_c 8.7912(13)
_cell_measurement_temperature 293(2)
_cell_volume 1837.0(5)
_diffrn_ambient_temperature 293(2)
_exptl_crystal_density_diffrn 1.166
_cod_depositor_comments
;
The following automatic conversions were performed:
'_symmetry_cell_setting' value 'Monoclinic' changed to 'monoclinic'
according to '/home/saulius/struct/CIF-dictionaries/cif_core.dic'
dictionary named 'cif_core.dic' version 2.4.1 from 2010-06-29.

Automatic conversion script
Id: cif_fix_enum 1527 2010-12-29 10:47:43Z saulius 
;
_cod_original_sg_symbol_H-M 'P 21/c'
_cod_database_code 4100445

loop_
_symmetry_equiv_pos_as_xyz
'x, y, z'
'-x, y+1/2, -z+1/2'
'-x, -y, -z'
'x, -y-1/2, z-1/2'

loop_
_atom_site_label
_atom_site_type_symbol
_atom_site_fract_x
_atom_site_fract_y
_atom_site_fract_z
_atom_site_U_iso_or_equiv
_atom_site_adp_type
_atom_site_occupancy
_atom_site_symmetry_multiplicity
_atom_site_calc_flag
_atom_site_refinement_flags
_atom_site_disorder_assembly
_atom_site_disorder_group
C1 C 0.2833(3) 1.05681(13) 0.6004(3) 0.0424(7) Uani 1 1 d . . .
C2 C 0.1363(3) 1.06876(15) 0.5290(4) 0.0511(8) Uani 1 1 d . . .
C3 C 0.0989(3) 1.11547(14) 0.6427(4) 0.0501(8) Uani 1 1 d . . .
C4 C 0.1874(3) 1.11173(13) 0.7844(4) 0.0468(8) Uani 1 1 d . . .
C5 C 0.2912(2) 1.06054(12) 0.7790(3) 0.0407(7) Uani 1 1 d . . .
C6 C 0.2561(2) 0.99433(13) 0.8393(3) 0.0397(7) Uani 1 1 d . . .
C7 C 0.2924(2) 0.93753(13) 0.7703(3) 0.0403(7) Uani 1 1 d . . .
C8 C 0.3483(2) 0.94090(13) 0.6307(3) 0.0413(7) Uani 1 1 d . . .
C9 C 0.3407(3) 0.99624(14) 0.5498(4) 0.0460(8) Uani 1 1 d . . .
C10 C 0.2666(3) 0.87767(15) 0.8350(4) 0.0506(8) Uani 1 1 d . . .
C11 C 0.2064(3) 0.87409(17) 0.9594(4) 0.0566(9) Uani 1 1 d . . .
C12 C 0.1685(3) 0.92944(17) 1.0256(4) 0.0574(9) Uani 1 1 d . . .
C13 C 0.1947(3) 0.98925(16) 0.9640(4) 0.0515(8) Uani 1 1 d . . .
C14 C 0.1752(4) 1.15284(16) 0.9051(4) 0.0627(10) Uani 1 1 d . . .
C15 C 0.0731(4) 1.19811(18) 0.8839(6) 0.0806(12) Uani 1 1 d . . .
C16 C -0.0156(4) 1.20037(18) 0.7434(6) 0.0837(13) Uani 1 1 d . . .
C17 C -0.0040(3) 1.15989(18) 0.6226(5) 0.0708(11) Uani 1 1 d . . .
C18 C 0.4093(3) 0.88234(13) 0.5769(3) 0.0469(8) Uani 1 1 d . . .
C19 C 0.3646(3) 0.85595(15) 0.4305(4) 0.0584(9) Uani 1 1 d . . .
C20 C 0.4217(4) 0.80173(17) 0.3800(4) 0.0702(11) Uani 1 1 d . . .
C21 C 0.5272(4) 0.77305(16) 0.4758(5) 0.0700(10) Uani 1 1 d D . .
C22 C 0.5758(4) 0.79861(16) 0.6201(4) 0.0655(10) Uani 1 1 d . . .
C23 C 0.5185(3) 0.85278(15) 0.6699(4) 0.0590(9) Uani 1 1 d . . .
C24 C 0.1089(5) 1.0896(2) 0.3586(5) 0.0807(13) Uani 1 1 d D . .
C25 C 0.4296(3) 1.07929(19) 0.8679(5) 0.0598(10) Uani 1 1 d . . .
H1 H 0.3374(19) 1.0937(9) 0.570(2) 0.038(6) Uiso 1 1 d . . .
H2 H 0.089(2) 1.0280(12) 0.536(3) 0.067(9) Uiso 1 1 d . . .
H3 H 0.158(3) 1.1319(12) 0.351(4) 0.133(17) Uiso 1 1 d D . .
H4 H 0.021(3) 1.0963(14) 0.321(4) 0.083(12) Uiso 1 1 d . . .
H5 H 0.147(3) 1.0541(14) 0.299(4) 0.137(18) Uiso 1 1 d D . .
H6 H 0.498(3) 1.0493(13) 0.839(3) 0.080(11) Uiso 1 1 d . . .
H7 H 0.427(3) 1.0775(13) 0.983(3) 0.077(11) Uiso 1 1 d . . .
H8 H 0.454(2) 1.1223(14) 0.838(3) 0.075(11) Uiso 1 1 d . . .
H9 H 0.377(2) 1.0002(10) 0.454(3) 0.045(8) Uiso 1 1 d . . .
H10 H 0.293(2) 0.8371(13) 0.784(3) 0.067(9) Uiso 1 1 d . . .
H11 H 0.184(2) 0.8326(12) 1.007(3) 0.062(9) Uiso 1 1 d . . .
H12 H 0.117(2) 0.9282(11) 1.111(3) 0.057(8) Uiso 1 1 d . . .
H13 H 0.164(2) 1.0264(12) 1.016(3) 0.052(8) Uiso 1 1 d . . .
H14 H 0.232(3) 1.1510(13) 1.009(3) 0.073(11) Uiso 1 1 d . . .
H15 H 0.065(3) 1.2260(15) 0.976(4) 0.103(13) Uiso 1 1 d . . .
H16 H -0.088(3) 1.2344(13) 0.737(3) 0.082(10) Uiso 1 1 d . . .
H17 H -0.060(3) 1.1647(15) 0.519(4) 0.093(12) Uiso 1 1 d . . .
H19 H 0.294(2) 0.8781(12) 0.366(3) 0.065(9) Uiso 1 1 d . . .
H20 H 0.391(3) 0.7836(14) 0.270(4) 0.102(12) Uiso 1 1 d . . .
H21 H 0.574(2) 0.7380(10) 0.432(3) 0.073(10) Uiso 1 1 d D . .
H22 H 0.652(2) 0.7793(13) 0.689(3) 0.073(10) Uiso 1 1 d . . .
H23 H 0.549(2) 0.8676(12) 0.772(3) 0.059(9) Uiso 1 1 d . . .

loop_
_atom_site_aniso_label
_atom_site_aniso_U_11
_atom_site_aniso_U_22
_atom_site_aniso_U_33
_atom_site_aniso_U_23
_atom_site_aniso_U_13
_atom_site_aniso_U_12
C1 0.0434(18) 0.0427(18) 0.0419(19) 0.0072(16) 0.0107(14) -0.0039(14)
C2 0.0480(19) 0.050(2) 0.051(2) 0.0077(18) 0.0009(16) -0.0031(17)
C3 0.0445(18) 0.0444(17) 0.064(2) 0.0118(17) 0.0164(17) 0.0008(15)
C4 0.0470(18) 0.0391(17) 0.056(2) 0.0017(17) 0.0145(17) -0.0049(15)
C5 0.0372(16) 0.0393(16) 0.0442(18) -0.0030(15) 0.0055(14) -0.0013(13)
C6 0.0373(16) 0.0454(18) 0.0345(17) 0.0036(15) 0.0030(14) 0.0024(13)
C7 0.0373(16) 0.0442(17) 0.0380(17) 0.0018(15) 0.0043(14) -0.0014(13)
C8 0.0422(17) 0.0426(17) 0.0376(17) -0.0014(15) 0.0046(14) -0.0018(13)
C9 0.0509(18) 0.049(2) 0.0386(19) 0.0019(17) 0.0108(15) 0.0016(15)
C10 0.0533(19) 0.048(2) 0.050(2) 0.0012(18) 0.0107(16) 0.0020(16)
C11 0.066(2) 0.057(2) 0.049(2) 0.0139(19) 0.0161(18) -0.0013(18)
C12 0.068(2) 0.065(2) 0.043(2) 0.0109(19) 0.0183(18) 0.0045(19)
C13 0.058(2) 0.056(2) 0.040(2) -0.0020(18) 0.0100(16) 0.0017(17)
C14 0.074(3) 0.047(2) 0.070(3) -0.006(2) 0.021(2) -0.0041(19)
C15 0.094(3) 0.056(3) 0.105(4) -0.007(3) 0.052(3) 0.006(2)
C16 0.080(3) 0.062(3) 0.121(4) 0.028(3) 0.048(3) 0.028(2)
C17 0.061(2) 0.069(3) 0.086(3) 0.030(2) 0.023(2) 0.015(2)
C18 0.0593(19) 0.0391(16) 0.0439(19) 0.0010(16) 0.0145(16) -0.0016(16)
C19 0.065(2) 0.051(2) 0.055(2) -0.0045(19) 0.0032(19) 0.0048(18)
C20 0.094(3) 0.056(2) 0.059(3) -0.020(2) 0.012(2) 0.001(2)
C21 0.100(3) 0.051(2) 0.066(3) -0.003(2) 0.036(2) 0.016(2)
C22 0.087(3) 0.058(2) 0.054(2) 0.009(2) 0.021(2) 0.026(2)
C23 0.081(2) 0.055(2) 0.039(2) -0.0002(19) 0.0094(19) 0.0160(19)
C24 0.075(3) 0.099(4) 0.059(3) 0.017(3) -0.007(2) 0.016(3)
C25 0.053(2) 0.061(3) 0.060(3) -0.007(2) 0.000(2) -0.0116(19)

loop_
_geom_bond_atom_site_label_1
_geom_bond_atom_site_label_2
_geom_bond_distance
_geom_bond_site_symmetry_2
_geom_bond_publ_flag
C1 C9 1.489(4) . ?
C1 C2 1.544(3) . ?
C1 C5 1.557(4) . ?
C1 H1 1.012(19) . ?
C2 C3 1.495(4) . ?
C2 C24 1.526(5) . ?
C2 H2 0.98(2) . ?
C3 C4 1.387(4) . ?
C3 C17 1.389(4) . ?
C4 C14 1.383(4) . ?
C4 C5 1.515(3) . ?
C5 C6 1.533(3) . ?
C5 C25 1.536(4) . ?
C6 C13 1.382(4) . ?
C6 C7 1.404(3) . ?
C7 C10 1.405(4) . ?
C7 C8 1.464(3) . ?
C8 C9 1.336(3) . ?
C8 C18 1.483(3) . ?
C9 H9 1.00(2) . ?
C10 C11 1.370(4) . ?
C10 H10 1.01(3) . ?
C11 C12 1.373(4) . ?
C11 H11 1.00(3) . ?
C12 C13 1.394(4) . ?
C12 H12 1.01(2) . ?
C13 H13 0.98(2) . ?
C14 C15 1.395(5) . ?
C14 H14 0.98(3) . ?
C15 C16 1.379(5) . ?
C15 H15 1.01(3) . ?
C16 C17 1.374(5) . ?
C16 H16 1.02(3) . ?
C17 H17 0.98(3) . ?
C18 C19 1.385(4) . ?
C18 C23 1.393(4) . ?
C19 C20 1.379(4) . ?
C19 H19 0.95(2) . ?
C20 C21 1.369(4) . ?
C20 H20 1.03(3) . ?
C21 C22 1.369(4) . ?
C21 H21 0.987(16) . ?
C22 C23 1.377(4) . ?
C22 H22 0.98(3) . ?
C23 H23 0.94(2) . ?
C24 H3 1.017(18) . ?
C24 H4 0.91(3) . ?
C24 H5 1.024(19) . ?
C25 H6 1.01(3) . ?
C25 H7 1.02(3) . ?
C25 H8 0.97(3) . ?
